data_4131399
loop_
_publ_author_name
'Liu, Liu Leo'
'Cao, Levy L.'
'Shao, Yue'
'Stephan, Douglas W.'

_publ_section_title
;
 Single Electron Delivery to Lewis Pairs: An Avenue to Anions by Small
 Molecule Activation.
;
_journal_issue 29
_journal_name_full 'Journal of the American Chemical Society'
_journal_page_first 10062
_journal_page_last 10071
_journal_paper_doi 10.1021/jacs.7b05120
_journal_volume 139
_journal_year 2017
_chemical_formula_sum 'C62 H35 Al2 F30 Fe S'
_chemical_formula_weight 1491.77
_space_group_crystal_system monoclinic
_space_group_IT_number 14
_space_group_name_Hall '-P 2yn'
_space_group_name_H-M_alt 'P 1 21/n 1'
_atom_sites_solution_hydrogens geom
_audit_creation_method SHELXL-2014/7
_cell_angle_alpha 90
_cell_angle_beta 93.851(9)
_cell_angle_gamma 90
_cell_formula_units_Z 4
_cell_length_a 16.151(5)
_cell_length_b 19.225(5)
_cell_length_c 19.283(5)
_cell_measurement_reflns_used 8634
_cell_measurement_temperature 150(2)
_cell_measurement_theta_max 22.68
_cell_measurement_theta_min 2.47
_cell_volume 5974(3)
_computing_structure_refinement 'SHELXL-2014/7 (Sheldrick, 2014)'
_diffrn_ambient_temperature 150(2)
_diffrn_measured_fraction_theta_full 1.000
_diffrn_measured_fraction_theta_max 1.000
_diffrn_measurement_device_type 'Bruker APEX-II CCD'
_diffrn_measurement_method '\f and \w scans'
_diffrn_radiation_type MoK\a
_diffrn_radiation_wavelength 0.71073
_diffrn_reflns_av_R_equivalents 0.1445
_diffrn_reflns_av_unetI/netI 0.1276
_diffrn_reflns_Laue_measured_fraction_full 1.000
_diffrn_reflns_Laue_measured_fraction_max 1.000
_diffrn_reflns_limit_h_max 19
_diffrn_reflns_limit_h_min -19
_diffrn_reflns_limit_k_max 23
_diffrn_reflns_limit_k_min -21
_diffrn_reflns_limit_l_max 23
_diffrn_reflns_limit_l_min -23
_diffrn_reflns_number 82347
_diffrn_reflns_point_group_measured_fraction_full 1.000
_diffrn_reflns_point_group_measured_fraction_max 1.000
_diffrn_reflns_theta_full 25.242
_diffrn_reflns_theta_max 26.022
_diffrn_reflns_theta_min 1.497
_exptl_absorpt_coefficient_mu 0.453
_exptl_absorpt_correction_T_max 0.7454
_exptl_absorpt_correction_T_min 0.6010
_exptl_absorpt_correction_type multi-scan
_exptl_absorpt_process_details
;
multi-scan from symmetry-related measurements
Sortav (Blessing 1995)
;
_exptl_crystal_colour green
_exptl_crystal_density_diffrn 1.659
_exptl_crystal_description shard
_exptl_crystal_F_000 2980
_exptl_crystal_size_max 0.30
_exptl_crystal_size_mid 0.24
_exptl_crystal_size_min 0.21
_refine_diff_density_max 0.476
_refine_diff_density_min -0.551
_refine_diff_density_rms 0.094
_refine_ls_extinction_method none
_refine_ls_goodness_of_fit_ref 1.021
_refine_ls_hydrogen_treatment constr
_refine_ls_matrix_type full
_refine_ls_number_parameters 865
_refine_ls_number_reflns 11751
_refine_ls_number_restraints 0
_refine_ls_restrained_S_all 1.021
_refine_ls_R_factor_all 0.1426
_refine_ls_R_factor_gt 0.0536
_refine_ls_shift/su_max 0.001
_refine_ls_shift/su_mean 0.000
_refine_ls_structure_factor_coef Fsqd
_refine_ls_weighting_details 'w=1/[\s^2^(Fo^2^)+(0.0669P)^2^+1.2787P] where P=(Fo^2^+2Fc^2^)/3'
_refine_ls_weighting_scheme calc
_refine_ls_wR_factor_gt 0.1212
_refine_ls_wR_factor_ref 0.1683
_reflns_Friedel_coverage 0.000
_reflns_number_gt 6113
_reflns_number_total 11751
_reflns_threshold_expression 'I > 2\s(I)'
_cod_data_source_file ja7b05120_si_002.cif
_cod_data_source_block 2
_cod_depositor_comments
;

2020-09-09
Z value and formula fixed to values more according to usual
chemical conventions.                 miguel
;
_cod_original_formula_sum 'C41.33 H23.33 Al1.33 F20 Fe0.67 S0.67'
_cod_original_formula_weight 994.51
_cod_original_formula_units_Z 6
_cod_original_sg_symbol_H-M 'P 21/n'
_cod_database_code 4131399
_shelx_shelxl_version_number 2014/7
_shelx_space_group_comment
;
The symmetry employed for this shelxl refinement is uniquely defined
by the following loop, which should always be used as a source of
symmetry information in preference to the above space-group names.
They are only intended as comments.
;

loop_
_space_group_symop_operation_xyz
'x, y, z'
'-x+1/2, y+1/2, -z+1/2'
'-x, -y, -z'
'x-1/2, -y-1/2, z-1/2'

loop_
_atom_site_label
_atom_site_type_symbol
_atom_site_fract_x
_atom_site_fract_y
_atom_site_fract_z
_atom_site_U_iso_or_equiv
_atom_site_adp_type
_atom_site_occupancy
_atom_site_site_symmetry_order
_atom_site_calc_flag
_atom_site_refinement_flags_posn
_atom_site_refinement_flags_adp
Fe01 Fe 0.25880(4) 0.66766(3) 0.24510(3) 0.02562(18) Uani 1 1 d . .
S002 S 0.24696(8) 0.28836(6) 0.75247(6) 0.0367(3) Uani 1 1 d . .
Al03 Al 0.21657(8) 0.25853(6) 0.86557(6) 0.0229(3) Uani 1 1 d . .
Al04 Al 0.28031(8) 0.24203(6) 0.64461(7) 0.0239(3) Uani 1 1 d . .
F005 F 0.40911(14) 0.35905(13) 0.66779(13) 0.0354(6) Uani 1 1 d . .
F006 F 0.39972(14) 0.30990(13) 0.89469(13) 0.0370(7) Uani 1 1 d . .
F007 F 0.18816(15) 0.30608(13) 0.50414(13) 0.0389(7) Uani 1 1 d . .
F008 F 0.26737(16) 0.08222(13) 0.59613(14) 0.0408(7) Uani 1 1 d . .
F009 F 0.07449(15) 0.35499(13) 0.82043(13) 0.0392(7) Uani 1 1 d . .
F00A F 0.24604(16) 0.10630(13) 0.93182(15) 0.0428(7) Uani 1 1 d . .
F00B F 0.29027(16) 0.35344(13) 0.99848(13) 0.0424(7) Uani 1 1 d . .
F00C F 0.09012(16) 0.27436(14) 0.62111(14) 0.0437(7) Uani 1 1 d . .
F00D F 0.53640(16) 0.24909(14) 0.95243(14) 0.0454(7) Uani 1 1 d . .
F00E F 0.12709(18) 0.15631(13) 0.74739(13) 0.0458(7) Uani 1 1 d . .
F00F F 0.09801(18) 0.22474(14) 0.97845(13) 0.0500(8) Uani 1 1 d . .
F00G F 0.21086(18) 0.42714(14) 0.44006(13) 0.0507(8) Uani 1 1 d . .
F00H F 0.36468(18) 0.15452(14) 0.77321(14) 0.0478(7) Uani 1 1 d . .
F00I F 0.33431(19) 0.51449(13) 0.48757(15) 0.0553(9) Uani 1 1 d . .
F00J F -0.09483(16) 0.07306(14) 0.86693(15) 0.0513(8) Uani 1 1 d . .
F00K F -0.04121(16) 0.19433(16) 0.58569(16) 0.0553(8) Uani 1 1 d . .
F00L F -0.01054(18) 0.07938(14) 0.74992(14) 0.0544(8) Uani 1 1 d . .
F00M F 0.43178(18) 0.48069(14) 0.60310(16) 0.0522(8) Uani 1 1 d . .
F00N F 0.2298(2) 0.47077(15) 1.04929(16) 0.0624(9) Uani 1 1 d . .
F00O F 0.01470(18) 0.47266(14) 0.87195(17) 0.0583(9) Uani 1 1 d . .
F00P F 0.61272(17) 0.08439(15) 0.68291(18) 0.0646(10) Uani 1 1 d . .
F00Q F 0.13540(18) 0.00296(14) 0.56050(17) 0.0595(9) Uani 1 1 d . .
F00R F 0.09186(19) 0.53196(14) 0.98752(17) 0.0609(9) Uani 1 1 d . .
F00S F -0.02026(18) 0.05757(17) 0.55644(17) 0.0673(10) Uani 1 1 d . .
F00T F 0.50879(19) 0.08451(15) 0.78772(16) 0.0620(9) Uani 1 1 d . .
F00U F -0.03893(19) 0.14601(16) 0.98101(15) 0.0602(9) Uani 1 1 d . .
F00V F 0.52900(18) 0.11591(16) 1.00024(18) 0.0676(10) Uani 1 1 d . .
F00W F 0.38217(19) 0.04588(15) 0.98947(18) 0.0698(10) Uani 1 1 d . .
F00X F 0.4212(2) 0.21656(16) 0.54511(15) 0.0673(10) Uani 1 1 d . .
F00Y F 0.5687(2) 0.15141(18) 0.5623(2) 0.0871(13) Uani 1 1 d . .
C00Z C 0.1177(2) 0.1959(2) 0.8622(2) 0.0223(10) Uani 1 1 d . .
C010 C 0.1850(3) 0.1823(2) 0.6108(2) 0.0253(10) Uani 1 1 d . .
C011 C 0.3166(2) 0.2114(2) 0.9108(2) 0.0247(10) Uani 1 1 d . .
C012 C 0.3548(3) 0.6838(2) 0.3218(2) 0.0271(10) Uani 1 1 d . .
C013 C 0.2484(3) 0.3487(2) 0.5319(2) 0.0260(10) Uani 1 1 d . .
C014 C 0.2955(2) 0.3286(2) 0.5905(2) 0.0231(10) Uani 1 1 d . .
C015 C 0.3572(3) 0.3758(2) 0.6115(2) 0.0274(11) Uani 1 1 d . .
C016 C 0.3871(3) 0.1899(2) 0.6585(2) 0.0242(10) Uani 1 1 d . .
C017 C 0.3181(3) 0.7632(2) 0.2357(2) 0.0312(11) Uani 1 1 d . .
C018 C 0.0166(3) 0.1159(2) 0.8069(2) 0.0315(11) Uani 1 1 d . .
C019 C 0.3927(3) 0.2435(2) 0.9175(2) 0.0278(11) Uani 1 1 d . .
C01A C 0.0865(3) 0.1565(2) 0.8069(2) 0.0270(10) Uani 1 1 d . .
C01B C 0.1850(3) 0.3488(2) 0.9060(2) 0.0257(10) Uani 1 1 d . .
C01C C 0.3772(3) 0.7110(2) 0.2568(2) 0.0287(11) Uani 1 1 d . .
C01D C 0.1913(3) 0.1129(2) 0.5944(2) 0.0299(11) Uani 1 1 d . .
C01E C 0.1048(3) 0.2067(2) 0.6062(2) 0.0316(11) Uani 1 1 d . .
C01F C 0.4129(3) 0.1547(2) 0.7186(2) 0.0294(11) Uani 1 1 d . .
C01G C -0.0258(3) 0.1126(2) 0.8656(3) 0.0313(11) Uani 1 1 d . .
C01H C 0.2219(3) 0.3817(2) 0.9648(2) 0.0293(11) Uani 1 1 d . .
C01I C 0.0358(3) 0.1673(3) 0.5879(2) 0.0377(12) Uani 1 1 d . .
C01J C 0.2280(3) 0.6225(2) 0.1475(2) 0.0332(12) Uani 1 1 d . .
C01K C 0.4640(3) 0.2138(2) 0.9472(2) 0.0332(11) Uani 1 1 d . .
C01L C 0.1161(3) 0.3830(2) 0.8776(2) 0.0309(11) Uani 1 1 d . .
C01M C 0.2823(3) 0.7184(2) 0.3407(2) 0.0331(11) Uani 1 1 d . .
C01N C 0.0719(3) 0.1894(2) 0.9195(2) 0.0300(11) Uani 1 1 d . .
C01O C 0.2586(3) 0.4107(2) 0.4974(2) 0.0335(12) Uani 1 1 d . .
C01P C 0.1561(3) 0.6507(2) 0.1753(2) 0.0347(12) Uani 1 1 d . .
C01Q C 0.3170(3) 0.1438(2) 0.9357(2) 0.0311(11) Uani 1 1 d . .
C01R C 0.0025(3) 0.1493(2) 0.9229(2) 0.0317(11) Uani 1 1 d . .
C01S C 0.3697(3) 0.4378(2) 0.5798(2) 0.0318(11) Uani 1 1 d . .
C01T C 0.3084(3) 0.4198(2) 0.7748(2) 0.0366(12) Uani 1 1 d . .
H01A H 0.3511 0.3982 0.8034 0.044 Uiso 1 1 calc R U
C01U C 0.2451(3) 0.3807(2) 0.7445(2) 0.0287(11) Uani 1 1 d . .
C01V C 0.0461(3) 0.0980(3) 0.5731(3) 0.0417(13) Uani 1 1 d . .
C01W C 0.2587(3) 0.7681(2) 0.2869(2) 0.0361(12) Uani 1 1 d . .
C01X C 0.2621(3) 0.5715(2) 0.1951(3) 0.0435(14) Uani 1 1 d . .
C01Y C 0.3187(3) 0.8066(2) 0.1705(2) 0.0426(13) Uani 1 1 d . .
H01B H 0.2714 0.8386 0.1684 0.064 Uiso 1 1 calc R U
H01C H 0.3704 0.8334 0.1712 0.064 Uiso 1 1 calc R U
H01D H 0.3148 0.7761 0.1297 0.064 Uiso 1 1 calc R U
C01Z C 0.4007(3) 0.6297(2) 0.3651(2) 0.0366(12) Uani 1 1 d . .
H01E H 0.4487 0.6136 0.3410 0.055 Uiso 1 1 calc R U
H01F H 0.4197 0.6498 0.4100 0.055 Uiso 1 1 calc R U
H01G H 0.3638 0.5904 0.3725 0.055 Uiso 1 1 calc R U
C020 C 0.1918(3) 0.4423(3) 0.9916(2) 0.0388(12) Uani 1 1 d . .
C021 C 0.4513(3) 0.6900(3) 0.2190(2) 0.0395(12) Uani 1 1 d . .
H02A H 0.4814 0.6529 0.2448 0.059 Uiso 1 1 calc R U
H02B H 0.4331 0.6732 0.1725 0.059 Uiso 1 1 calc R U
H02C H 0.4880 0.7302 0.2149 0.059 Uiso 1 1 calc R U
C022 C 0.3201(3) 0.4548(2) 0.5220(2) 0.0350(12) Uani 1 1 d . .
C023 C 0.1811(3) 0.4125(2) 0.7036(3) 0.0385(12) Uani 1 1 d . .
H02D H 0.1367 0.3856 0.6830 0.046 Uiso 1 1 calc R U
C024 C 0.4874(3) 0.1187(2) 0.7279(3) 0.0362(12) Uani 1 1 d . .
C025 C 0.4423(3) 0.1859(2) 0.6072(3) 0.0370(12) Uani 1 1 d . .
C026 C 0.2101(3) 0.5675(3) 0.2509(3) 0.0467(14) Uani 1 1 d . .
C027 C 0.3866(3) 0.1118(3) 0.9655(3) 0.0422(13) Uani 1 1 d . .
C028 C 0.1442(3) 0.6159(3) 0.2397(2) 0.0429(13) Uani 1 1 d . .
C029 C 0.1244(3) 0.0705(2) 0.5758(3) 0.0371(12) Uani 1 1 d . .
C02A C 0.0837(3) 0.4431(3) 0.9029(3) 0.0394(12) Uani 1 1 d . .
C02B C 0.5393(3) 0.1186(2) 0.6759(3) 0.0426(14) Uani 1 1 d . .
C02C C 0.4607(3) 0.1467(3) 0.9714(3) 0.0415(13) Uani 1 1 d . .
C02D C 0.2615(3) 0.6419(3) 0.0797(2) 0.0461(14) Uani 1 1 d . .
H02E H 0.3117 0.6147 0.0730 0.069 Uiso 1 1 calc R U
H02F H 0.2196 0.6320 0.0418 0.069 Uiso 1 1 calc R U
H02G H 0.2750 0.6915 0.0799 0.069 Uiso 1 1 calc R U
C02E C 0.1228(3) 0.4726(3) 0.9610(3) 0.0426(13) Uani 1 1 d . .
C02F C 0.1004(3) 0.7052(3) 0.1403(3) 0.0471(14) Uani 1 1 d . .
H02H H 0.0551 0.7160 0.1698 0.071 Uiso 1 1 calc R U
H02I H 0.1326 0.7474 0.1329 0.071 Uiso 1 1 calc R U
H02J H 0.0774 0.6874 0.0954 0.071 Uiso 1 1 calc R U
C02G C 0.2376(3) 0.7076(3) 0.4060(2) 0.0502(14) Uani 1 1 d . .
H02K H 0.1893 0.7385 0.4055 0.075 Uiso 1 1 calc R U
H02L H 0.2192 0.6591 0.4084 0.075 Uiso 1 1 calc R U
H02M H 0.2752 0.7182 0.4466 0.075 Uiso 1 1 calc R U
C02H C 0.3099(3) 0.4908(3) 0.7637(3) 0.0460(14) Uani 1 1 d . .
H02N H 0.3540 0.5179 0.7848 0.055 Uiso 1 1 calc R U
C02I C 0.1831(3) 0.4843(3) 0.6935(3) 0.0505(15) Uani 1 1 d . .
H02O H 0.1396 0.5067 0.6664 0.061 Uiso 1 1 calc R U
C02J C 0.5172(3) 0.1519(3) 0.6142(3) 0.0511(15) Uani 1 1 d . .
C02K C 0.1879(3) 0.8184(3) 0.2875(3) 0.0580(16) Uani 1 1 d . .
H02P H 0.1570 0.8102 0.3287 0.087 Uiso 1 1 calc R U
H02Q H 0.2095 0.8661 0.2885 0.087 Uiso 1 1 calc R U
H02R H 0.1510 0.8118 0.2456 0.087 Uiso 1 1 calc R U
C02L C 0.3374(4) 0.5273(3) 0.1858(3) 0.0680(19) Uani 1 1 d . .
H02S H 0.3623 0.5406 0.1428 0.102 Uiso 1 1 calc R U
H02T H 0.3779 0.5343 0.2254 0.102 Uiso 1 1 calc R U
H02U H 0.3212 0.4782 0.1833 0.102 Uiso 1 1 calc R U
C02M C 0.2204(4) 0.5186(3) 0.3122(3) 0.070(2) Uani 1 1 d . .
H02V H 0.1758 0.5267 0.3433 0.105 Uiso 1 1 calc R U
H02W H 0.2178 0.4704 0.2957 0.105 Uiso 1 1 calc R U
H02X H 0.2742 0.5269 0.3375 0.105 Uiso 1 1 calc R U
C02N C 0.2485(4) 0.5225(3) 0.7227(3) 0.0569(16) Uani 1 1 d . .
H02Y H 0.2511 0.5712 0.7144 0.068 Uiso 1 1 calc R U
C02O C 0.0751(3) 0.6279(4) 0.2871(3) 0.073(2) Uani 1 1 d . .
H02Z H 0.0379 0.6641 0.2673 0.109 Uiso 1 1 calc R U
H03A H 0.0440 0.5846 0.2919 0.109 Uiso 1 1 calc R U
H03B H 0.0986 0.6428 0.3329 0.109 Uiso 1 1 calc R U

loop_
_atom_site_aniso_label
_atom_site_aniso_U_11
_atom_site_aniso_U_22
_atom_site_aniso_U_33
_atom_site_aniso_U_23
_atom_site_aniso_U_13
_atom_site_aniso_U_12
Fe01 0.0260(4) 0.0246(4) 0.0257(4) 0.0045(3) -0.0030(3) -0.0001(3)
S002 0.0650(9) 0.0212(7) 0.0251(6) 0.0017(5) 0.0127(6) -0.0009(6)
Al03 0.0232(7) 0.0234(7) 0.0218(7) 0.0014(6) -0.0008(5) -0.0020(6)
Al04 0.0254(7) 0.0240(7) 0.0219(7) -0.0001(6) -0.0005(6) 0.0001(6)
F005 0.0291(14) 0.0386(16) 0.0370(16) 0.0006(12) -0.0077(12) -0.0055(12)
F006 0.0306(15) 0.0331(16) 0.0467(17) 0.0117(13) -0.0021(12) -0.0073(12)
F007 0.0414(16) 0.0400(16) 0.0333(16) 0.0025(12) -0.0118(13) -0.0056(13)
F008 0.0371(16) 0.0316(16) 0.0530(18) -0.0097(13) -0.0015(13) 0.0027(12)
F009 0.0334(15) 0.0421(17) 0.0407(17) -0.0007(13) -0.0067(13) 0.0024(12)
F00A 0.0366(16) 0.0302(15) 0.0605(19) 0.0131(13) -0.0044(14) -0.0068(13)
F00B 0.0474(17) 0.0418(17) 0.0360(16) -0.0034(13) -0.0121(13) -0.0006(13)
F00C 0.0376(16) 0.0371(18) 0.0558(19) -0.0069(14) -0.0024(13) 0.0073(13)
F00D 0.0287(15) 0.060(2) 0.0455(18) 0.0077(14) -0.0093(13) -0.0039(14)
F00E 0.068(2) 0.0389(17) 0.0318(16) -0.0097(13) 0.0168(14) -0.0198(14)
F00F 0.066(2) 0.058(2) 0.0261(16) -0.0095(14) 0.0091(14) -0.0306(16)
F00G 0.082(2) 0.0417(18) 0.0273(16) 0.0102(13) -0.0059(15) 0.0169(15)
F00H 0.064(2) 0.0450(18) 0.0355(17) 0.0141(13) 0.0145(15) 0.0148(14)
F00I 0.095(3) 0.0249(16) 0.0489(19) 0.0112(14) 0.0253(17) 0.0046(15)
F00J 0.0389(17) 0.0491(19) 0.066(2) 0.0026(15) 0.0021(15) -0.0225(14)
F00K 0.0267(16) 0.071(2) 0.067(2) -0.0105(17) -0.0064(14) 0.0031(14)
F00L 0.068(2) 0.0507(19) 0.0436(19) -0.0132(15) -0.0045(16) -0.0280(16)
F00M 0.0541(19) 0.0370(17) 0.067(2) -0.0048(15) 0.0119(16) -0.0170(14)
F00N 0.083(2) 0.049(2) 0.054(2) -0.0271(16) 0.0000(18) -0.0091(17)
F00O 0.0476(19) 0.0433(18) 0.084(2) 0.0064(16) 0.0047(17) 0.0201(15)
F00P 0.0331(17) 0.051(2) 0.109(3) -0.0017(18) -0.0024(17) 0.0173(14)
F00Q 0.058(2) 0.0377(18) 0.081(2) -0.0225(16) -0.0062(17) -0.0112(15)
F00R 0.073(2) 0.0302(17) 0.083(2) -0.0171(16) 0.0280(18) 0.0024(15)
F00S 0.0440(19) 0.072(2) 0.084(3) -0.0213(19) -0.0090(17) -0.0250(16)
F00T 0.071(2) 0.056(2) 0.056(2) 0.0118(16) -0.0196(17) 0.0248(16)
F00U 0.062(2) 0.072(2) 0.050(2) -0.0082(16) 0.0287(16) -0.0293(17)
F00V 0.0430(19) 0.063(2) 0.093(3) 0.0272(19) -0.0227(18) 0.0081(16)
F00W 0.063(2) 0.043(2) 0.101(3) 0.0353(18) -0.0158(19) 0.0035(16)
F00X 0.095(3) 0.074(2) 0.0367(18) 0.0183(16) 0.0287(17) 0.0459(19)
F00Y 0.086(3) 0.083(3) 0.099(3) 0.028(2) 0.064(2) 0.043(2)
C00Z 0.026(2) 0.019(2) 0.021(2) 0.0028(19) -0.0006(19) 0.0028(18)
C010 0.026(2) 0.031(3) 0.019(2) 0.003(2) -0.0008(18) -0.001(2)
C011 0.023(2) 0.032(3) 0.019(2) 0.001(2) 0.0035(18) 0.003(2)
C012 0.026(2) 0.030(3) 0.025(2) -0.004(2) -0.0007(19) -0.006(2)
C013 0.029(3) 0.025(3) 0.025(2) -0.005(2) 0.004(2) 0.002(2)
C014 0.023(2) 0.026(3) 0.020(2) 0.0019(19) 0.0010(18) 0.0010(19)
C015 0.024(2) 0.030(3) 0.029(3) -0.001(2) 0.006(2) 0.005(2)
C016 0.027(2) 0.022(2) 0.023(2) -0.0034(19) -0.0008(19) -0.0017(19)
C017 0.040(3) 0.021(3) 0.031(3) 0.004(2) -0.008(2) -0.003(2)
C018 0.040(3) 0.022(3) 0.032(3) -0.001(2) -0.007(2) -0.005(2)
C019 0.033(3) 0.028(3) 0.023(2) 0.004(2) 0.006(2) -0.001(2)
C01A 0.034(3) 0.026(3) 0.021(2) 0.001(2) 0.005(2) -0.002(2)
C01B 0.025(2) 0.029(3) 0.023(2) 0.004(2) 0.0055(19) -0.005(2)
C01C 0.033(3) 0.027(3) 0.025(3) -0.003(2) -0.003(2) -0.005(2)
C01D 0.026(3) 0.035(3) 0.028(3) -0.001(2) -0.001(2) 0.000(2)
C01E 0.035(3) 0.031(3) 0.029(3) -0.001(2) 0.002(2) 0.001(2)
C01F 0.028(3) 0.025(3) 0.035(3) -0.003(2) 0.001(2) -0.001(2)
C01G 0.024(3) 0.026(3) 0.043(3) 0.008(2) -0.004(2) -0.009(2)
C01H 0.033(3) 0.025(3) 0.030(3) 0.001(2) 0.002(2) -0.005(2)
C01I 0.025(3) 0.051(4) 0.036(3) -0.003(2) 0.001(2) -0.001(2)
C01J 0.036(3) 0.027(3) 0.034(3) -0.002(2) -0.013(2) -0.006(2)
C01K 0.025(3) 0.043(3) 0.031(3) -0.001(2) 0.000(2) -0.001(2)
C01L 0.034(3) 0.029(3) 0.030(3) -0.002(2) 0.003(2) -0.003(2)
C01M 0.036(3) 0.036(3) 0.027(3) -0.005(2) 0.001(2) 0.002(2)
C01N 0.034(3) 0.027(3) 0.029(3) -0.002(2) -0.001(2) -0.002(2)
C01O 0.048(3) 0.029(3) 0.022(3) 0.005(2) 0.001(2) 0.014(2)
C01P 0.031(3) 0.037(3) 0.034(3) 0.007(2) -0.014(2) -0.006(2)
C01Q 0.030(3) 0.032(3) 0.031(3) 0.001(2) 0.006(2) 0.001(2)
C01R 0.032(3) 0.030(3) 0.034(3) 0.004(2) 0.009(2) -0.006(2)
C01S 0.034(3) 0.023(3) 0.040(3) -0.002(2) 0.012(2) -0.008(2)
C01T 0.058(3) 0.026(3) 0.026(3) 0.004(2) 0.005(2) 0.003(2)
C01U 0.039(3) 0.023(3) 0.026(3) 0.002(2) 0.009(2) 0.003(2)
C01V 0.033(3) 0.053(4) 0.038(3) -0.005(3) -0.004(2) -0.017(3)
C01W 0.045(3) 0.028(3) 0.035(3) -0.003(2) -0.001(2) 0.005(2)
C01X 0.052(3) 0.025(3) 0.050(3) 0.001(2) -0.024(3) -0.004(2)
C01Y 0.054(3) 0.031(3) 0.042(3) 0.012(2) -0.003(3) -0.010(2)
C01Z 0.033(3) 0.050(3) 0.026(3) 0.010(2) -0.006(2) 0.002(2)
C020 0.053(3) 0.035(3) 0.029(3) -0.007(2) 0.008(2) -0.014(3)
C021 0.032(3) 0.054(3) 0.033(3) 0.000(2) 0.002(2) -0.006(2)
C022 0.055(3) 0.020(3) 0.032(3) 0.006(2) 0.021(3) 0.008(2)
C023 0.039(3) 0.034(3) 0.043(3) 0.003(2) 0.008(2) -0.003(2)
C024 0.039(3) 0.029(3) 0.039(3) 0.001(2) -0.009(2) 0.003(2)
C025 0.047(3) 0.030(3) 0.035(3) 0.003(2) 0.011(2) 0.008(2)
C026 0.052(3) 0.037(3) 0.048(4) 0.015(3) -0.025(3) -0.019(3)
C027 0.045(3) 0.036(3) 0.045(3) 0.018(3) -0.004(3) 0.002(3)
C028 0.034(3) 0.062(4) 0.031(3) 0.013(3) -0.011(2) -0.015(3)
C029 0.042(3) 0.027(3) 0.042(3) -0.010(2) -0.001(2) -0.005(2)
C02A 0.034(3) 0.033(3) 0.052(3) 0.006(3) 0.005(3) 0.006(2)
C02B 0.029(3) 0.027(3) 0.071(4) -0.001(3) -0.001(3) 0.011(2)
C02C 0.032(3) 0.044(3) 0.046(3) 0.010(3) -0.013(2) 0.011(2)
C02D 0.051(3) 0.052(3) 0.035(3) -0.011(3) -0.003(3) -0.003(3)
C02E 0.054(4) 0.025(3) 0.052(4) -0.005(3) 0.024(3) 0.001(3)
C02F 0.036(3) 0.060(4) 0.044(3) 0.016(3) -0.011(2) 0.006(3)
C02G 0.052(3) 0.069(4) 0.031(3) -0.001(3) 0.010(3) 0.010(3)
C02H 0.061(4) 0.029(3) 0.048(3) 0.000(3) 0.006(3) -0.007(3)
C02I 0.051(4) 0.037(3) 0.065(4) 0.013(3) 0.012(3) 0.018(3)
C02J 0.045(3) 0.050(4) 0.062(4) 0.002(3) 0.032(3) 0.014(3)
C02K 0.071(4) 0.046(4) 0.058(4) -0.007(3) 0.010(3) 0.026(3)
C02L 0.089(5) 0.034(3) 0.076(5) -0.023(3) -0.030(4) 0.025(3)
C02M 0.087(5) 0.050(4) 0.067(4) 0.037(3) -0.038(4) -0.031(3)
C02N 0.079(5) 0.029(3) 0.063(4) 0.005(3) 0.009(3) 0.007(3)
C02O 0.039(3) 0.136(6) 0.042(4) 0.032(4) -0.001(3) -0.025(4)

loop_
_atom_type_symbol
_atom_type_description
_atom_type_scat_dispersion_real
_atom_type_scat_dispersion_imag
_atom_type_scat_source
C C 0.0033 0.0016 'International Tables Vol C Tables 4.2.6.8 and 6.1.1.4'
H H 0.0000 0.0000 'International Tables Vol C Tables 4.2.6.8 and 6.1.1.4'
F F 0.0171 0.0103 'International Tables Vol C Tables 4.2.6.8 and 6.1.1.4'
Al Al 0.0645 0.0514 'International Tables Vol C Tables 4.2.6.8 and 6.1.1.4'
S S 0.1246 0.1234 'International Tables Vol C Tables 4.2.6.8 and 6.1.1.4'
Fe Fe 0.3463 0.8444 'International Tables Vol C Tables 4.2.6.8 and 6.1.1.4'

loop_
_geom_angle_atom_site_label_1
_geom_angle_atom_site_label_2
_geom_angle_atom_site_label_3
_geom_angle
C01C Fe01 C026 135.17(19)
C01C Fe01 C017 40.01(17)
C026 Fe01 C017 174.2(2)
C01C Fe01 C01X 110.62(19)
C026 Fe01 C01X 39.5(2)
C017 Fe01 C01X 135.5(2)
C01C Fe01 C01P 144.54(18)
C026 Fe01 C01P 66.75(18)
C017 Fe01 C01P 115.48(17)
C01X Fe01 C01P 66.92(18)
C01C Fe01 C01W 67.30(18)
C026 Fe01 C01W 145.2(2)
C017 Fe01 C01W 39.89(18)
C01X Fe01 C01W 174.8(2)
C01P Fe01 C01W 111.76(18)
C01C Fe01 C012 39.95(16)
C026 Fe01 C012 111.25(18)
C017 Fe01 C012 66.95(17)
C01X Fe01 C012 114.64(18)
C01P Fe01 C012 175.15(18)
C01W Fe01 C012 67.12(17)
C01C Fe01 C01M 66.97(17)
C026 Fe01 C01M 115.4(2)
C017 Fe01 C01M 67.04(18)
C01X Fe01 C01M 144.03(19)
C01P Fe01 C01M 136.66(19)
C01W Fe01 C01M 40.29(17)
C012 Fe01 C01M 39.52(16)
C01C Fe01 C028 174.28(18)
C026 Fe01 C028 39.7(2)
C017 Fe01 C028 145.31(19)
C01X Fe01 C028 66.8(2)
C01P Fe01 C028 40.07(17)
C01W Fe01 C028 115.7(2)
C012 Fe01 C028 135.63(18)
C01M Fe01 C028 111.79(19)
C01C Fe01 C01J 114.96(18)
C026 Fe01 C01J 66.39(19)
C017 Fe01 C01J 111.60(18)
C01X Fe01 C01J 39.85(18)
C01P Fe01 C01J 39.56(18)
C01W Fe01 C01J 136.02(18)
C012 Fe01 C01J 144.43(18)
C01M Fe01 C01J 175.56(18)
C028 Fe01 C01J 66.71(19)
C01U S002 Al03 108.74(15)
C01U S002 Al04 107.68(15)
Al03 S002 Al04 143.57(7)
C01B Al03 C00Z 108.32(17)
C01B Al03 C011 116.51(18)
C00Z Al03 C011 111.21(18)
C01B Al03 S002 103.16(13)
C00Z Al03 S002 109.56(13)
C011 Al03 S002 107.66(13)
C014 Al04 C010 115.45(17)
C014 Al04 C016 110.79(18)
C010 Al04 C016 113.30(18)
C014 Al04 S002 100.95(13)
C010 Al04 S002 106.79(14)
C016 Al04 S002 108.52(13)
C01A C00Z C01N 112.6(4)
C01A C00Z Al03 127.4(3)
C01N C00Z Al03 120.0(3)
C01E C010 C01D 113.6(4)
C01E C010 Al04 121.9(3)
C01D C010 Al04 124.4(3)
C019 C011 C01Q 113.9(4)
C019 C011 Al03 122.0(3)
C01Q C011 Al03 124.1(3)
C01M C012 C01C 108.4(4)
C01M C012 C01Z 124.8(4)
C01C C012 C01Z 126.8(4)
C01M C012 Fe01 70.4(2)
C01C C012 Fe01 69.7(2)
C01Z C012 Fe01 127.4(3)
F007 C013 C014 119.8(4)
F007 C013 C01O 116.0(4)
C014 C013 C01O 124.2(4)
C013 C014 C015 113.8(4)
C013 C014 Al04 125.9(3)
C015 C014 Al04 120.3(3)
C01S C015 F005 117.6(4)
C01S C015 C014 124.5(4)
F005 C015 C014 118.0(4)
C025 C016 C01F 113.8(4)
C025 C016 Al04 121.7(3)
C01F C016 Al04 124.5(3)
C01C C017 C01W 108.5(4)
C01C C017 C01Y 125.9(4)
C01W C017 C01Y 125.6(4)
C01C C017 Fe01 69.9(2)
C01W C017 Fe01 70.3(3)
C01Y C017 Fe01 126.1(3)
F00L C018 C01G 119.8(4)
F00L C018 C01A 121.2(4)
C01G C018 C01A 119.0(4)
F006 C019 C011 119.0(4)
F006 C019 C01K 116.1(4)
C011 C019 C01K 124.9(4)
F00E C01A C018 116.2(4)
F00E C01A C00Z 118.9(4)
C018 C01A C00Z 124.9(4)
C01L C01B C01H 113.5(4)
C01L C01B Al03 118.9(3)
C01H C01B Al03 127.5(3)
C017 C01C C012 107.8(4)
C017 C01C C021 126.3(4)
C012 C01C C021 125.9(4)
C017 C01C Fe01 70.1(2)
C012 C01C Fe01 70.4(2)
C021 C01C Fe01 126.7(3)
F008 C01D C029 116.2(4)
F008 C01D C010 119.7(4)
C029 C01D C010 124.1(4)
F00C C01E C01I 115.7(4)
F00C C01E C010 119.4(4)
C01I C01E C010 124.9(4)
F00H C01F C016 119.9(4)
F00H C01F C024 116.0(4)
C016 C01F C024 124.2(4)
F00J C01G C018 120.2(4)
F00J C01G C01R 120.5(4)
C018 C01G C01R 119.3(4)
F00B C01H C020 117.1(4)
F00B C01H C01B 119.8(4)
C020 C01H C01B 123.1(4)
F00K C01I C01E 121.8(5)
F00K C01I C01V 119.5(4)
C01E C01I C01V 118.7(4)
C01P C01J C01X 108.1(4)
C01P C01J C02D 126.0(4)
C01X C01J C02D 125.9(5)
C01P C01J Fe01 69.8(3)
C01X C01J Fe01 69.6(3)
C02D C01J Fe01 127.1(3)
F00D C01K C02C 120.0(4)
F00D C01K C019 121.3(4)
C02C C01K C019 118.8(4)
F009 C01L C02A 116.3(4)
F009 C01L C01B 118.4(4)
C02A C01L C01B 125.3(4)
C012 C01M C01W 108.0(4)
C012 C01M C02G 126.9(4)
C01W C01M C02G 125.0(4)
C012 C01M Fe01 70.1(2)
C01W C01M Fe01 69.7(3)
C02G C01M Fe01 127.0(3)
C01R C01N F00F 116.7(4)
C01R C01N C00Z 125.2(4)
F00F C01N C00Z 118.0(4)
F00G C01O C022 120.2(4)
F00G C01O C013 121.3(4)
C022 C01O C013 118.5(4)
C01J C01P C028 108.0(4)
C01J C01P C02F 125.1(4)
C028 C01P C02F 126.8(5)
C01J C01P Fe01 70.6(2)
C028 C01P Fe01 70.2(2)
C02F C01P Fe01 127.1(3)
F00A C01Q C027 116.8(4)
F00A C01Q C011 119.8(4)
C027 C01Q C011 123.3(4)
F00U C01R C01G 119.5(4)
F00U C01R C01N 121.5(4)
C01G C01R C01N 119.0(4)
F00M C01S C015 120.9(4)
F00M C01S C022 120.4(4)
C015 C01S C022 118.6(4)
C01U C01T C02H 119.9(5)
C01U C01T H01A 120.1
C02H C01T H01A 120.1
C01T C01U C023 120.2(4)
C01T C01U S002 120.2(3)
C023 C01U S002 119.5(4)
F00S C01V C029 120.4(5)
F00S C01V C01I 120.2(4)
C029 C01V C01I 119.4(4)
C017 C01W C01M 107.3(4)
C017 C01W C02K 126.7(4)
C01M C01W C02K 125.9(5)
C017 C01W Fe01 69.8(2)
C01M C01W Fe01 70.0(3)
C02K C01W Fe01 128.2(4)
C026 C01X C01J 107.7(5)
C026 C01X C02L 125.9(5)
C01J C01X C02L 126.3(5)
C026 C01X Fe01 70.2(3)
C01J C01X Fe01 70.6(3)
C02L C01X Fe01 126.9(3)
C017 C01Y H01B 109.5
C017 C01Y H01C 109.5
H01B C01Y H01C 109.5
C017 C01Y H01D 109.5
H01B C01Y H01D 109.5
H01C C01Y H01D 109.5
C012 C01Z H01E 109.5
C012 C01Z H01F 109.5
H01E C01Z H01F 109.5
C012 C01Z H01G 109.5
H01E C01Z H01G 109.5
H01F C01Z H01G 109.5
F00N C020 C02E 119.9(5)
F00N C020 C01H 120.0(5)
C02E C020 C01H 120.0(4)
C01C C021 H02A 109.5
C01C C021 H02B 109.5
H02A C021 H02B 109.5
C01C C021 H02C 109.5
H02A C021 H02C 109.5
H02B C021 H02C 109.5
F00I C022 C01O 120.0(4)
F00I C022 C01S 119.5(5)
C01O C022 C01S 120.4(4)
C02I C023 C01U 119.2(5)
C02I C023 H02D 120.4
C01U C023 H02D 120.4
C02B C024 F00T 119.8(4)
C02B C024 C01F 118.7(4)
F00T C024 C01F 121.4(5)
F00X C025 C02J 117.4(4)
F00X C025 C016 118.3(4)
C02J C025 C016 124.3(5)
C01X C026 C028 109.0(4)
C01X C026 C02M 126.3(5)
C028 C026 C02M 124.7(5)
C01X C026 Fe01 70.3(3)
C028 C026 Fe01 70.6(3)
C02M C026 Fe01 126.5(4)
F00W C027 C02C 119.7(4)
F00W C027 C01Q 120.1(4)
C02C C027 C01Q 120.1(4)
C026 C028 C01P 107.1(5)
C026 C028 C02O 125.9(5)
C01P C028 C02O 127.0(5)
C026 C028 Fe01 69.7(3)
C01P C028 Fe01 69.7(3)
C02O C028 Fe01 125.7(4)
F00Q C029 C01V 120.0(4)
F00Q C029 C01D 120.8(4)
C01V C029 C01D 119.2(4)
F00O C02A C01L 121.3(4)
F00O C02A C02E 120.4(5)
C01L C02A C02E 118.3(4)
C024 C02B F00P 120.6(5)
C024 C02B C02J 120.3(4)
F00P C02B C02J 119.1(5)
F00V C02C C027 120.6(4)
F00V C02C C01K 120.4(4)
C027 C02C C01K 119.0(4)
C01J C02D H02E 109.5
C01J C02D H02F 109.5
H02E C02D H02F 109.5
C01J C02D H02G 109.5
H02E C02D H02G 109.5
H02F C02D H02G 109.5
F00R C02E C020 120.6(5)
F00R C02E C02A 119.6(5)
C020 C02E C02A 119.8(5)
C01P C02F H02H 109.5
C01P C02F H02I 109.5
H02H C02F H02I 109.5
C01P C02F H02J 109.5
H02H C02F H02J 109.5
H02I C02F H02J 109.5
C01M C02G H02K 109.5
C01M C02G H02L 109.5
H02K C02G H02L 109.5
C01M C02G H02M 109.5
H02K C02G H02M 109.5
H02L C02G H02M 109.5
C02N C02H C01T 120.6(5)
C02N C02H H02N 119.7
C01T C02H H02N 119.7
C02N C02I C023 119.8(5)
C02N C02I H02O 120.1
C023 C02I H02O 120.1
F00Y C02J C02B 120.2(5)
F00Y C02J C025 121.0(5)
C02B C02J C025 118.8(5)
C01W C02K H02P 109.5
C01W C02K H02Q 109.5
H02P C02K H02Q 109.5
C01W C02K H02R 109.5
H02P C02K H02R 109.5
H02Q C02K H02R 109.5
C01X C02L H02S 109.5
C01X C02L H02T 109.5
H02S C02L H02T 109.5
C01X C02L H02U 109.5
H02S C02L H02U 109.5
H02T C02L H02U 109.5
C026 C02M H02V 109.5
C026 C02M H02W 109.5
H02V C02M H02W 109.5
C026 C02M H02X 109.5
H02V C02M H02X 109.5
H02W C02M H02X 109.5
C02H C02N C02I 120.3(5)
C02H C02N H02Y 119.9
C02I C02N H02Y 119.9
C028 C02O H02Z 109.5
C028 C02O H03A 109.5
H02Z C02O H03A 109.5
C028 C02O H03B 109.5
H02Z C02O H03B 109.5
H03A C02O H03B 109.5

loop_
_geom_bond_atom_site_label_1
_geom_bond_atom_site_label_2
_geom_bond_distance
Fe01 C01C 2.084(4)
Fe01 C026 2.086(5)
Fe01 C017 2.086(4)
Fe01 C01X 2.088(5)
Fe01 C01P 2.090(4)
Fe01 C01W 2.093(5)
Fe01 C012 2.093(4)
Fe01 C01M 2.097(4)
Fe01 C028 2.098(5)
Fe01 C01J 2.101(4)
S002 C01U 1.781(5)
S002 Al03 2.3388(18)
S002 Al04 2.3580(18)
Al03 C01B 1.984(4)
Al03 C00Z 1.998(4)
Al03 C011 2.000(4)
Al04 C014 1.989(4)
Al04 C010 1.995(4)
Al04 C016 1.998(4)
F005 C015 1.364(5)
F006 C019 1.357(5)
F007 C013 1.356(5)
F008 C01D 1.360(5)
F009 C01L 1.362(5)
F00A C01Q 1.351(5)
F00B C01H 1.356(5)
F00C C01E 1.356(5)
F00D C01K 1.351(5)
F00E C01A 1.360(5)
F00F C01N 1.367(5)
F00G C01O 1.344(5)
F00H C01F 1.351(5)
F00I C022 1.353(5)
F00J C01G 1.351(5)
F00K C01I 1.347(5)
F00L C018 1.352(5)
F00M C01S 1.352(5)
F00N C020 1.350(5)
F00O C02A 1.354(5)
F00P C02B 1.356(5)
F00Q C029 1.347(5)
F00R C02E 1.359(5)
F00S C01V 1.346(5)
F00T C024 1.353(5)
F00U C01R 1.344(5)
F00V C02C 1.340(5)
F00W C027 1.353(5)
F00X C025 1.357(5)
F00Y C02J 1.344(5)
C00Z C01A 1.375(6)
C00Z C01N 1.376(6)
C010 C01E 1.375(6)
C010 C01D 1.378(6)
C011 C019 1.374(6)
C011 C01Q 1.386(6)
C012 C01M 1.416(6)
C012 C01C 1.427(6)
C012 C01Z 1.497(6)
C013 C014 1.374(6)
C013 C01O 1.379(6)
C014 C015 1.388(6)
C015 C01S 1.361(6)
C016 C025 1.377(6)
C016 C01F 1.381(6)
C017 C01C 1.426(6)
C017 C01W 1.426(6)
C017 C01Y 1.508(6)
C018 C01G 1.363(6)
C018 C01A 1.372(6)
C019 C01K 1.375(6)
C01B C01L 1.375(6)
C01B C01H 1.396(6)
C01C C021 1.498(6)
C01D C029 1.381(6)
C01E C01I 1.373(6)
C01F C024 1.389(6)
C01G C01R 1.364(6)
C01H C020 1.377(6)
C01I C01V 1.375(7)
C01J C01P 1.418(6)
C01J C01X 1.427(6)
C01J C02D 1.495(7)
C01K C02C 1.374(6)
C01L C02A 1.371(6)
C01M C01W 1.443(6)
C01M C02G 1.508(6)
C01N C01R 1.365(6)
C01O C022 1.365(7)
C01P C028 1.435(6)
C01P C02F 1.510(6)
C01Q C027 1.373(6)
C01S C022 1.368(6)
C01T C01U 1.368(6)
C01T C02H 1.382(6)
C01T H01A 0.9500
C01U C023 1.400(6)
C01V C029 1.367(7)
C01W C02K 1.498(6)
C01X C026 1.411(7)
C01X C02L 1.505(7)
C01Y H01B 0.9800
C01Y H01C 0.9800
C01Y H01D 0.9800
C01Z H01E 0.9800
C01Z H01F 0.9800
C01Z H01G 0.9800
C020 C02E 1.357(7)
C021 H02A 0.9800
C021 H02B 0.9800
C021 H02C 0.9800
C023 C02I 1.393(6)
C023 H02D 0.9500
C024 C02B 1.349(7)
C025 C02J 1.375(7)
C026 C028 1.421(7)
C026 C02M 1.511(7)
C027 C02C 1.369(7)
C028 C02O 1.507(7)
C02A C02E 1.371(7)
C02B C02J 1.376(7)
C02D H02E 0.9800
C02D H02F 0.9800
C02D H02G 0.9800
C02F H02H 0.9800
C02F H02I 0.9800
C02F H02J 0.9800
C02G H02K 0.9800
C02G H02L 0.9800
C02G H02M 0.9800
C02H C02N 1.370(7)
C02H H02N 0.9500
C02I C02N 1.377(7)
C02I H02O 0.9500
C02K H02P 0.9800
C02K H02Q 0.9800
C02K H02R 0.9800
C02L H02S 0.9800
C02L H02T 0.9800
C02L H02U 0.9800
C02M H02V 0.9800
C02M H02W 0.9800
C02M H02X 0.9800
C02N H02Y 0.9500
C02O H02Z 0.9800
C02O H03A 0.9800
C02O H03B 0.9800
